data_1575433
loop_
_publ_author_name
'Cruz, Tiago F. C.'
'L&#xf3;pez-S&#xe1;nchez, Bel&#xe9;n'
'Lemos, M Am&#xe9;lia N D A'
'Romerosa, Antonio'
'Martins, Lu&#xed;sa M D R S'

_publ_section_title
;
 Borane-functionalized heteroscorpionate copper complexes as catalysts for
 azide-alkyne cycloaddition.
;
_journal_issue 36
_journal_name_full 'Dalton transactions (Cambridge, England : 2003)'
_journal_page_first 13472
_journal_page_last 13482
_journal_paper_doi 10.1039/d5dt01595b
_journal_volume 54
_journal_year 2025
_chemical_formula_moiety 'C14 H20 Cl Cu N4'
_chemical_formula_sum 'C14 H20 Cl Cu N4'
_chemical_formula_weight 343.33
_space_group_crystal_system monoclinic
_space_group_IT_number 9
_space_group_name_Hall 'C -2yc'
_space_group_name_H-M_alt 'C 1 c 1'
_atom_sites_solution_hydrogens geom
_audit_creation_method SHELXL-2019/3
_audit_update_record
;
2025-08-12 deposited with the CCDC.	2025-08-13 downloaded from the CCDC.
;
_cell_angle_alpha 90
_cell_angle_beta 119.745(8)
_cell_angle_gamma 90
_cell_formula_units_Z 4
_cell_length_a 9.393(3)
_cell_length_b 25.453(9)
_cell_length_c 7.699(2)
_cell_measurement_reflns_used 1362
_cell_measurement_temperature 150
_cell_measurement_theta_max 23.14
_cell_measurement_theta_min 2.62
_cell_volume 1598.2(9)
_computing_cell_refinement 'Bruker SAINT'
_computing_data_collection 'Bruker APEX2'
_computing_data_reduction 'Bruker SAINT'
_computing_molecular_graphics enCIFer
_computing_publication_material Mercury
_computing_structure_refinement 'SHELXL-2019/2 (Sheldrick, 2019)'
_computing_structure_solution 'SHELXL-2019/2 (Sheldrick, 2019)'
_diffrn_ambient_temperature 150
_diffrn_measured_fraction_theta_full 0.990
_diffrn_measured_fraction_theta_max 0.990
_diffrn_measurement_device_type 'Bruker APEX-II CCD'
_diffrn_measurement_method '\f and \w scans'
_diffrn_radiation_type MoK\a
_diffrn_radiation_wavelength 0.71073
_diffrn_reflns_av_R_equivalents 0.0340
_diffrn_reflns_av_unetI/netI 0.0815
_diffrn_reflns_Laue_measured_fraction_full 0.990
_diffrn_reflns_Laue_measured_fraction_max 0.990
_diffrn_reflns_limit_h_max 9
_diffrn_reflns_limit_h_min -11
_diffrn_reflns_limit_k_max 27
_diffrn_reflns_limit_k_min -31
_diffrn_reflns_limit_l_max 8
_diffrn_reflns_limit_l_min -9
_diffrn_reflns_number 4537
_diffrn_reflns_point_group_measured_fraction_full 0.840
_diffrn_reflns_point_group_measured_fraction_max 0.840
_diffrn_reflns_theta_full 26.444
_diffrn_reflns_theta_max 26.444
_diffrn_reflns_theta_min 2.622
_exptl_absorpt_coefficient_mu 1.529
_exptl_absorpt_correction_T_max 0.941
_exptl_absorpt_correction_T_min 0.580
_exptl_absorpt_correction_type multi-scan
_exptl_absorpt_process_details 'SADABS (Sheldrick, 1996)'
_exptl_crystal_colour white
_exptl_crystal_density_diffrn 1.427
_exptl_crystal_description prism
_exptl_crystal_F_000 712
_exptl_crystal_size_max 0.400
_exptl_crystal_size_mid 0.100
_exptl_crystal_size_min 0.040
_refine_diff_density_max 0.278
_refine_diff_density_min -0.304
_refine_diff_density_rms 0.064
_refine_ls_abs_structure_details
;
 Refined as an inversion twin.
;
_refine_ls_abs_structure_Flack 0.039(18)
_refine_ls_extinction_method none
_refine_ls_goodness_of_fit_ref 0.889
_refine_ls_hydrogen_treatment constr
_refine_ls_matrix_type full
_refine_ls_number_parameters 186
_refine_ls_number_reflns 2764
_refine_ls_number_restraints 2
_refine_ls_restrained_S_all 0.889
_refine_ls_R_factor_all 0.0512
_refine_ls_R_factor_gt 0.0352
_refine_ls_shift/su_max 0.000
_refine_ls_shift/su_mean 0.000
_refine_ls_structure_factor_coef Fsqd
_refine_ls_weighting_details 'w=1/[\s^2^(Fo^2^)] where P=(Fo^2^+2Fc^2^)/3'
_refine_ls_weighting_scheme calc
_refine_ls_wR_factor_gt 0.0541
_refine_ls_wR_factor_ref 0.0575
_reflns_Friedel_coverage 0.689
_reflns_Friedel_fraction_full 0.689
_reflns_Friedel_fraction_max 0.689
_reflns_number_gt 2207
_reflns_number_total 2764
_reflns_threshold_expression 'I > 2\s(I)'
_cod_data_source_file d5dt01595b3.cif
_cod_data_source_block 1a
_cod_depositor_comments 'Adding full bibliography for 1575433--1575435.cif.'
_cod_original_sg_symbol_H-M 'C c'
_cod_database_code 1575433
_shelx_shelxl_version_number 2019/3
_shelx_space_group_comment
;
The symmetry employed for this shelxl refinement is uniquely defined
by the following loop, which should always be used as a source of
symmetry information in preference to the above space-group names.
They are only intended as comments.
;
_shelx_estimated_absorpt_t_min 0.580
_shelx_estimated_absorpt_t_max 0.941

loop_
_space_group_symop_operation_xyz
'x, y, z'
'x, -y, z+1/2'
'x+1/2, y+1/2, z'
'x+1/2, -y+1/2, z+1/2'

loop_
_atom_site_label
_atom_site_type_symbol
_atom_site_fract_x
_atom_site_fract_y
_atom_site_fract_z
_atom_site_U_iso_or_equiv
_atom_site_adp_type
_atom_site_occupancy
_atom_site_site_symmetry_order
_atom_site_calc_flag
_atom_site_refinement_flags_posn
_atom_site_refinement_flags_adp
_atom_site_refinement_flags_occupancy
_atom_site_disorder_assembly
_atom_site_disorder_group
Cu1 Cu 0.30930(7) 0.60059(3) 0.38628(8) 0.02846(18) Uani 1 1 d . . . . .
Cl1 Cl 0.05002(15) 0.61744(6) 0.22745(18) 0.0342(4) Uani 1 1 d . . . . .
N4 N 0.6199(4) 0.55156(16) 0.6904(5) 0.0207(10) Uani 1 1 d . . . . .
N1 N 0.4997(4) 0.64263(16) 0.4031(5) 0.0217(10) Uani 1 1 d . . . . .
N3 N 0.4561(4) 0.54273(16) 0.5610(6) 0.0242(11) Uani 1 1 d . . . . .
C14 C 0.5826(8) 0.7349(3) 0.7874(9) 0.0524(18) Uani 1 1 d . . . . .
H14A H 0.470441 0.731516 0.701125 0.063 Uiso 1 1 calc R U . . .
H14B H 0.630906 0.767997 0.816535 0.063 Uiso 1 1 calc R U . . .
N2 N 0.6578(4) 0.63076(17) 0.5484(5) 0.0199(10) Uani 1 1 d . . . . .
C7 C 0.5880(5) 0.4661(2) 0.6812(7) 0.0229(12) Uani 1 1 d . . . . .
H7 H 0.607056 0.430241 0.703771 0.027 Uiso 1 1 calc R U . . .
C9 C 0.8813(6) 0.5026(2) 0.9143(7) 0.0289(15) Uani 1 1 d . . . . .
H9A H 0.940958 0.523775 0.868927 0.043 Uiso 1 1 calc R U . . .
H9B H 0.917175 0.466768 0.927386 0.043 Uiso 1 1 calc R U . . .
H9C H 0.900784 0.515274 1.041739 0.043 Uiso 1 1 calc R U . . .
C6 C 0.4372(6) 0.4908(2) 0.5538(7) 0.0230(12) Uani 1 1 d . . . . .
C1 C 0.5178(6) 0.6724(2) 0.2730(7) 0.0234(13) Uani 1 1 d . . . . .
C13 C 0.6727(7) 0.6930(2) 0.8680(7) 0.0289(14) Uani 1 1 d . . . . .
H13 H 0.784402 0.697956 0.953536 0.035 Uiso 1 1 calc R U . . .
C12 C 0.6092(6) 0.6379(2) 0.8327(7) 0.0253(13) Uani 1 1 d . . . . .
H12A H 0.490799 0.638347 0.749711 0.030 Uiso 1 1 calc R U . . .
H12B H 0.636046 0.621829 0.959637 0.030 Uiso 1 1 calc R U . . .
C5 C 0.3669(6) 0.6923(2) 0.0864(7) 0.0359(15) Uani 1 1 d . . . . .
H5A H 0.352642 0.672622 -0.027645 0.054 Uiso 1 1 calc R U . . .
H5B H 0.380550 0.728797 0.067335 0.054 Uiso 1 1 calc R U . . .
H5C H 0.272073 0.687876 0.101442 0.054 Uiso 1 1 calc R U . . .
C2 C 0.6846(7) 0.6801(2) 0.3326(7) 0.0247(13) Uani 1 1 d . . . . .
H2 H 0.727485 0.699132 0.265942 0.030 Uiso 1 1 calc R U . . .
C4 C 0.9517(5) 0.6490(2) 0.6471(7) 0.0331(15) Uani 1 1 d . . . . .
H4A H 0.982914 0.668543 0.767414 0.050 Uiso 1 1 calc R U . . .
H4B H 1.007154 0.663036 0.580914 0.050 Uiso 1 1 calc R U . . .
H4C H 0.981428 0.612797 0.679941 0.050 Uiso 1 1 calc R U . . .
C11 C 0.6822(5) 0.60515(19) 0.7310(6) 0.0205(12) Uani 1 1 d . . . . .
H11 H 0.800729 0.603154 0.822813 0.025 Uiso 1 1 calc R U . . .
C3 C 0.7709(5) 0.6532(2) 0.5120(7) 0.0227(12) Uani 1 1 d . . . . .
C10 C 0.2748(6) 0.4657(2) 0.4205(8) 0.0373(16) Uani 1 1 d . . . . .
H10A H 0.193576 0.492440 0.353650 0.056 Uiso 1 1 calc R U . . .
H10B H 0.244118 0.444260 0.499242 0.056 Uiso 1 1 calc R U . . .
H10C H 0.282572 0.444202 0.323015 0.056 Uiso 1 1 calc R U . . .
C8 C 0.7005(6) 0.5057(2) 0.7650(7) 0.0215(13) Uani 1 1 d . . . . .

loop_
_atom_site_aniso_label
_atom_site_aniso_U_11
_atom_site_aniso_U_22
_atom_site_aniso_U_33
_atom_site_aniso_U_23
_atom_site_aniso_U_13
_atom_site_aniso_U_12
Cu1 0.0187(3) 0.0341(4) 0.0253(3) -0.0013(4) 0.0054(2) 0.0036(4)
Cl1 0.0192(7) 0.0313(10) 0.0382(8) -0.0014(7) 0.0037(6) 0.0016(6)
N4 0.017(2) 0.016(3) 0.024(2) 0.0046(19) 0.0070(18) -0.0001(19)
N1 0.020(2) 0.016(3) 0.020(2) 0.0039(19) 0.0028(18) 0.0052(18)
N3 0.014(2) 0.025(3) 0.025(2) 0.000(2) 0.0028(17) -0.0034(19)
C14 0.075(5) 0.035(5) 0.051(4) 0.002(3) 0.035(3) 0.005(4)
N2 0.012(2) 0.027(3) 0.016(2) 0.0020(19) 0.0029(17) 0.0005(19)
C7 0.028(3) 0.016(3) 0.027(3) 0.004(2) 0.015(2) 0.001(2)
C9 0.027(3) 0.025(4) 0.022(3) 0.003(3) 0.003(2) 0.009(3)
C6 0.019(3) 0.021(3) 0.027(3) 0.004(2) 0.011(2) -0.003(2)
C1 0.028(3) 0.020(3) 0.019(3) -0.002(2) 0.009(2) -0.002(2)
C13 0.036(3) 0.024(4) 0.025(3) -0.005(3) 0.015(2) -0.002(3)
C12 0.028(3) 0.029(4) 0.016(3) 0.001(2) 0.009(2) 0.003(3)
C5 0.034(3) 0.033(4) 0.031(3) 0.009(3) 0.008(3) 0.000(3)
C2 0.025(3) 0.026(4) 0.024(3) 0.002(2) 0.012(2) -0.005(3)
C4 0.018(3) 0.043(4) 0.030(3) -0.001(3) 0.006(2) -0.003(3)
C11 0.018(3) 0.020(3) 0.017(2) -0.001(2) 0.003(2) 0.000(2)
C3 0.023(3) 0.021(3) 0.023(3) -0.002(2) 0.011(2) -0.004(2)
C10 0.028(4) 0.038(4) 0.039(3) 0.000(3) 0.012(2) -0.009(3)
C8 0.025(3) 0.024(4) 0.014(3) 0.003(3) 0.009(2) 0.000(3)

loop_
_atom_type_symbol
_atom_type_description
_atom_type_scat_dispersion_real
_atom_type_scat_dispersion_imag
_atom_type_scat_source
C C 0.0033 0.0016 'International Tables Vol C Tables 4.2.6.8 and 6.1.1.4'
H H 0.0000 0.0000 'International Tables Vol C Tables 4.2.6.8 and 6.1.1.4'
N N 0.0061 0.0033 'International Tables Vol C Tables 4.2.6.8 and 6.1.1.4'
Cl Cl 0.1484 0.1585 'International Tables Vol C Tables 4.2.6.8 and 6.1.1.4'
Cu Cu 0.3201 1.2651 'International Tables Vol C Tables 4.2.6.8 and 6.1.1.4'

loop_
_geom_angle_atom_site_label_1
_geom_angle_atom_site_label_2
_geom_angle_atom_site_label_3
_geom_angle
_geom_angle_site_symmetry_1
_geom_angle_site_symmetry_3
_geom_angle_publ_flag
N3 Cu1 N1 93.06(16) . . ?
N3 Cu1 Cl1 137.02(12) . . ?
N1 Cu1 Cl1 129.91(12) . . ?
C8 N4 N3 110.8(4) . . ?
C8 N4 C11 129.5(4) . . ?
N3 N4 C11 119.7(4) . . ?
C1 N1 N2 104.3(4) . . ?
C1 N1 Cu1 133.5(3) . . ?
N2 N1 Cu1 119.7(3) . . ?
C6 N3 N4 105.7(4) . . ?
C6 N3 Cu1 131.8(3) . . ?
N4 N3 Cu1 121.0(3) . . ?
C13 C14 H14A 120.0 . . ?
C13 C14 H14B 120.0 . . ?
H14A C14 H14B 120.0 . . ?
C3 N2 N1 112.4(4) . . ?
C3 N2 C11 128.5(4) . . ?
N1 N2 C11 118.1(4) . . ?
C8 C7 C6 105.9(5) . . ?
C8 C7 H7 127.0 . . ?
C6 C7 H7 127.0 . . ?
C8 C9 H9A 109.5 . . ?
C8 C9 H9B 109.5 . . ?
H9A C9 H9B 109.5 . . ?
C8 C9 H9C 109.5 . . ?
H9A C9 H9C 109.5 . . ?
H9B C9 H9C 109.5 . . ?
N3 C6 C7 110.3(4) . . ?
N3 C6 C10 121.5(4) . . ?
C7 C6 C10 128.1(5) . . ?
N1 C1 C2 111.7(4) . . ?
N1 C1 C5 119.5(5) . . ?
C2 C1 C5 128.8(5) . . ?
C14 C13 C12 124.9(5) . . ?
C14 C13 H13 117.6 . . ?
C12 C13 H13 117.6 . . ?
C13 C12 C11 111.5(4) . . ?
C13 C12 H12A 109.3 . . ?
C11 C12 H12A 109.3 . . ?
C13 C12 H12B 109.3 . . ?
C11 C12 H12B 109.3 . . ?
H12A C12 H12B 108.0 . . ?
C1 C5 H5A 109.5 . . ?
C1 C5 H5B 109.5 . . ?
H5A C5 H5B 109.5 . . ?
C1 C5 H5C 109.5 . . ?
H5A C5 H5C 109.5 . . ?
H5B C5 H5C 109.5 . . ?
C3 C2 C1 105.2(5) . . ?
C3 C2 H2 127.4 . . ?
C1 C2 H2 127.4 . . ?
C3 C4 H4A 109.5 . . ?
C3 C4 H4B 109.5 . . ?
H4A C4 H4B 109.5 . . ?
C3 C4 H4C 109.5 . . ?
H4A C4 H4C 109.5 . . ?
H4B C4 H4C 109.5 . . ?
N4 C11 N2 110.9(4) . . ?
N4 C11 C12 112.8(4) . . ?
N2 C11 C12 110.8(4) . . ?
N4 C11 H11 107.3 . . ?
N2 C11 H11 107.3 . . ?
C12 C11 H11 107.3 . . ?
N2 C3 C2 106.5(4) . . ?
N2 C3 C4 124.4(4) . . ?
C2 C3 C4 129.1(5) . . ?
C6 C10 H10A 109.5 . . ?
C6 C10 H10B 109.5 . . ?
H10A C10 H10B 109.5 . . ?
C6 C10 H10C 109.5 . . ?
H10A C10 H10C 109.5 . . ?
H10B C10 H10C 109.5 . . ?
N4 C8 C7 107.2(4) . . ?
N4 C8 C9 123.3(5) . . ?
C7 C8 C9 129.5(5) . . ?

loop_
_geom_bond_atom_site_label_1
_geom_bond_atom_site_label_2
_geom_bond_distance
_geom_bond_site_symmetry_2
_geom_bond_publ_flag
Cu1 N3 2.010(4) . ?
Cu1 N1 2.032(4) . ?
Cu1 Cl1 2.1577(15) . ?
N4 C8 1.355(6) . ?
N4 N3 1.375(5) . ?
N4 C11 1.456(6) . ?
N1 C1 1.333(6) . ?
N1 N2 1.378(5) . ?
N3 C6 1.331(6) . ?
C14 C13 1.309(7) . ?
C14 H14A 0.9300 . ?
C14 H14B 0.9300 . ?
N2 C3 1.352(6) . ?
N2 C11 1.460(6) . ?
C7 C8 1.368(7) . ?
C7 C6 1.409(6) . ?
C7 H7 0.9300 . ?
C9 C8 1.508(6) . ?
C9 H9A 0.9600 . ?
C9 H9B 0.9600 . ?
C9 H9C 0.9600 . ?
C6 C10 1.495(6) . ?
C1 C2 1.411(7) . ?
C1 C5 1.519(6) . ?
C13 C12 1.497(7) . ?
C13 H13 0.9300 . ?
C12 C11 1.520(7) . ?
C12 H12A 0.9700 . ?
C12 H12B 0.9700 . ?
C5 H5A 0.9600 . ?
C5 H5B 0.9600 . ?
C5 H5C 0.9600 . ?
C2 C3 1.387(7) . ?
C2 H2 0.9300 . ?
C4 C3 1.492(6) . ?
C4 H4A 0.9600 . ?
C4 H4B 0.9600 . ?
C4 H4C 0.9600 . ?
C11 H11 0.9800 . ?
C10 H10A 0.9600 . ?
C10 H10B 0.9600 . ?
C10 H10C 0.9600 . ?
